data_7056360
loop_
_publ_author_name
'razali, mohd rizal'
'Zhan, Shun-Ze'
'Tai Wei, Chan'

_publ_section_title
;
 Solvent-mediated single-crystal-to-single-crystal transformation from
 dimeric to tetrameric copper(I) complex based on a substituted pyridine
 derived from the Diels-Alder adduct
;
_journal_name_full 'New J. Chem.'
_journal_paper_doi 10.1039/C7NJ01552F
_journal_year 2017
_chemical_formula_sum 'C23 H16 N2 O2'
_chemical_formula_weight 352.38
_space_group_crystal_system monoclinic
_space_group_IT_number 14
_space_group_name_Hall '-P 2ybc'
_space_group_name_H-M_alt 'P 1 21/c 1'
_symmetry_space_group_name_Hall '-P 2ybc'
_symmetry_space_group_name_H-M 'P 1 21/c 1'
_atom_sites_solution_hydrogens difmap
_audit_creation_method SHELXL-2014/7
_audit_update_record
;
2017-05-02 deposited with the CCDC.
2017-06-22 downloaded from the CCDC.
;
_cell_angle_alpha 90
_cell_angle_beta 99.0130(10)
_cell_angle_gamma 90
_cell_formula_units_Z 4
_cell_length_a 17.5818(6)
_cell_length_b 12.0417(4)
_cell_length_c 8.0384(3)
_cell_measurement_reflns_used 53146
_cell_measurement_temperature 173(2)
_cell_measurement_theta_max 30.10
_cell_measurement_theta_min 2.05
_cell_volume 1680.83(10)
_computing_cell_refinement 'SAINT (Bruker, 2009)'
_computing_data_collection 'APEX2 (Bruker, 2009)'
_computing_data_reduction SAINT
_computing_molecular_graphics X-SEED
_computing_structure_refinement 'SHELXL-2014/7 (Sheldrick, 2014)'
_computing_structure_solution 'SHELXTL (Sheldrick, 2008)'
_diffrn_ambient_temperature 173(2)
_diffrn_measured_fraction_theta_full 1.000
_diffrn_measured_fraction_theta_max 0.997
_diffrn_measurement_device_type 'Bruker X8 Apex CCD'
_diffrn_measurement_method 'phi and omega scans'
_diffrn_radiation_type MoK\a
_diffrn_radiation_wavelength 0.71073
_diffrn_reflns_av_R_equivalents 0.0310
_diffrn_reflns_av_unetI/netI 0.0207
_diffrn_reflns_Laue_measured_fraction_full 1.000
_diffrn_reflns_Laue_measured_fraction_max 0.997
_diffrn_reflns_limit_h_max 26
_diffrn_reflns_limit_h_min -26
_diffrn_reflns_limit_k_max 18
_diffrn_reflns_limit_k_min -18
_diffrn_reflns_limit_l_max 12
_diffrn_reflns_limit_l_min -12
_diffrn_reflns_number 48213
_diffrn_reflns_point_group_measured_fraction_full 1.000
_diffrn_reflns_point_group_measured_fraction_max 0.997
_diffrn_reflns_theta_full 25.000
_diffrn_reflns_theta_max 32.759
_diffrn_reflns_theta_min 1.173
_diffrn_source 'fine-focus sealed tube'
_exptl_absorpt_coefficient_mu 0.090
_exptl_absorpt_correction_T_max 0.6273
_exptl_absorpt_correction_T_min 0.4261
_exptl_absorpt_correction_type multi-scan
_exptl_absorpt_process_details '(<i>SADABS</i>; Bruker, 2009)'
_exptl_crystal_colour colorless
_exptl_crystal_density_diffrn 1.392
_exptl_crystal_density_method 'not measured'
_exptl_crystal_description block
_exptl_crystal_F_000 736
_exptl_crystal_size_max 0.42
_exptl_crystal_size_mid 0.25
_exptl_crystal_size_min 0.20
_refine_diff_density_max 0.561
_refine_diff_density_min -0.237
_refine_diff_density_rms 0.061
_refine_ls_extinction_method 'SHELXL-2014/7 (Sheldrick 2014)'
_refine_ls_goodness_of_fit_ref 1.038
_refine_ls_hydrogen_treatment refall
_refine_ls_matrix_type full
_refine_ls_number_parameters 308
_refine_ls_number_reflns 6195
_refine_ls_number_restraints 0
_refine_ls_restrained_S_all 1.038
_refine_ls_R_factor_all 0.0550
_refine_ls_R_factor_gt 0.0449
_refine_ls_shift/su_max 0.001
_refine_ls_shift/su_mean 0.000
_refine_ls_structure_factor_coef Fsqd
_refine_ls_weighting_details 'w=1/[\s^2^(Fo^2^)+(0.0748P)^2^+0.5240P] where P=(Fo^2^+2Fc^2^)/3'
_refine_ls_weighting_scheme calc
_refine_ls_wR_factor_gt 0.1182
_refine_ls_wR_factor_ref 0.1297
_reflns_Friedel_coverage 0.000
_reflns_number_gt 5207
_reflns_number_total 6195
_reflns_threshold_expression 'I > 2\s(I)'
_cod_data_source_file c7nj01552f1.cif
_cod_data_source_block L
_cod_database_code 7056360
_shelx_shelxl_version_number 2014/7
_shelx_space_group_comment
;
The symmetry employed for this shelxl refinement is uniquely defined
by the following loop, which should always be used as a source of
symmetry information in preference to the above space-group names.
They are only intended as comments.
;
_shelx_estimated_absorpt_t_min 0.780
_shelx_estimated_absorpt_t_max 0.923

loop_
_space_group_symop_operation_xyz
'x, y, z'
'-x, y+1/2, -z+1/2'
'-x, -y, -z'
'x, -y-1/2, z-1/2'

loop_
_atom_site_label
_atom_site_type_symbol
_atom_site_fract_x
_atom_site_fract_y
_atom_site_fract_z
_atom_site_U_iso_or_equiv
_atom_site_adp_type
_atom_site_occupancy
_atom_site_site_symmetry_order
_atom_site_calc_flag
O1 O 0.27340(4) 0.74136(6) 0.05761(9) 0.01920(15) Uani 1 1 d
N2 N 0.19117(4) 0.85532(6) 0.17667(10) 0.01330(14) Uani 1 1 d
O2 O 0.14052(4) 0.99023(6) 0.33231(9) 0.01713(14) Uani 1 1 d
C10 C 0.36660(5) 0.95971(7) 0.11767(10) 0.01217(15) Uani 1 1 d
C11 C 0.29221(5) 1.09763(7) 0.28278(10) 0.01187(15) Uani 1 1 d
C6 C 0.26314(5) 0.81852(7) 0.14845(11) 0.01334(16) Uani 1 1 d
C17 C 0.41853(5) 1.04146(7) 0.22489(11) 0.01302(15) Uani 1 1 d
C23 C 0.30427(5) 1.02372(7) 0.00583(10) 0.01216(15) Uani 1 1 d
C7 C 0.32406(5) 0.89368(7) 0.24384(11) 0.01212(15) Uani 1 1 d
C8 C 0.27946(5) 0.97548(7) 0.33988(10) 0.01189(15) Uani 1 1 d
C19 C 0.20032(5) 1.15483(7) 0.01335(11) 0.01390(16) Uani 1 1 d
C18 C 0.26427(5) 1.09805(7) 0.09474(10) 0.01186(15) Uani 1 1 d
C3 C 0.11987(5) 0.81197(8) 0.09269(12) 0.01530(16) Uani 1 1 d
C14 C 0.49723(6) 1.20026(8) 0.43566(12) 0.01866(18) Uani 1 1 d
C22 C 0.28050(5) 1.00695(8) -0.16586(11) 0.01574(17) Uani 1 1 d
C12 C 0.37810(5) 1.11565(7) 0.31319(11) 0.01297(15) Uani 1 1 d
C16 C 0.49827(5) 1.04600(8) 0.24324(12) 0.01587(17) Uani 1 1 d
C20 C 0.17654(5) 1.13781(8) -0.15886(12) 0.01633(17) Uani 1 1 d
C21 C 0.21670(6) 1.06494(8) -0.24795(11) 0.01753(17) Uani 1 1 d
C9 C 0.19557(5) 0.94484(7) 0.28958(10) 0.01267(15) Uani 1 1 d
C13 C 0.41720(6) 1.19521(8) 0.41911(12) 0.01634(17) Uani 1 1 d
C15 C 0.53749(6) 1.12657(9) 0.34854(12) 0.01861(18) Uani 1 1 d
C4 C 0.06740(6) 0.88245(9) -0.00112(14) 0.0230(2) Uani 1 1 d
C2 C 0.10299(6) 0.70068(9) 0.10269(16) 0.0244(2) Uani 1 1 d
N1 N -0.02024(6) 0.73037(10) -0.07019(15) 0.0327(2) Uani 1 1 d
C5 C -0.00156(7) 0.83736(11) -0.07973(16) 0.0293(2) Uani 1 1 d
C1 C 0.03210(7) 0.66493(11) 0.0179(2) 0.0344(3) Uani 1 1 d
H1 H 0.1708(8) 1.2036(11) 0.0747(17) 0.015(3) Uiso 1 1 d
H2 H 0.2934(8) 0.9683(12) 0.4634(17) 0.018(3) Uiso 1 1 d
H3 H 0.2641(8) 1.1496(11) 0.3427(17) 0.015(3) Uiso 1 1 d
H4 H 0.3615(8) 0.8468(12) 0.3180(19) 0.021(3) Uiso 1 1 d
H5 H 0.3887(8) 1.2467(12) 0.4780(19) 0.020(3) Uiso 1 1 d
H6 H 0.5263(8) 1.2575(12) 0.5122(18) 0.020(3) Uiso 1 1 d
H7 H 0.5267(8) 0.9929(12) 0.1813(19) 0.023(3) Uiso 1 1 d
H8 H 0.5941(9) 1.1326(13) 0.3627(19) 0.027(4) Uiso 1 1 d
H9 H 0.3959(8) 0.9081(13) 0.0542(18) 0.022(3) Uiso 1 1 d
H10 H 0.1307(9) 1.1776(13) -0.215(2) 0.028(4) Uiso 1 1 d
H11 H 0.0794(9) 0.9626(14) -0.012(2) 0.034(4) Uiso 1 1 d
H12 H 0.1390(10) 0.6505(15) 0.169(2) 0.039(5) Uiso 1 1 d
H13 H 0.1986(9) 1.0541(14) -0.370(2) 0.030(4) Uiso 1 1 d
H14 H 0.3081(9) 0.9549(13) -0.2289(19) 0.026(4) Uiso 1 1 d
H15 H -0.0417(11) 0.8839(15) -0.148(2) 0.041(5) Uiso 1 1 d
H16 H 0.0186(11) 0.5861(17) 0.032(2) 0.047(5) Uiso 1 1 d

loop_
_atom_site_aniso_label
_atom_site_aniso_U_11
_atom_site_aniso_U_22
_atom_site_aniso_U_33
_atom_site_aniso_U_23
_atom_site_aniso_U_13
_atom_site_aniso_U_12
O1 0.0175(3) 0.0145(3) 0.0251(3) -0.0065(3) 0.0015(3) 0.0008(2)
N2 0.0112(3) 0.0123(3) 0.0157(3) -0.0018(2) -0.0001(2) -0.0009(2)
O2 0.0137(3) 0.0199(3) 0.0183(3) -0.0026(2) 0.0040(2) 0.0006(2)
C10 0.0108(3) 0.0124(3) 0.0131(3) -0.0011(3) 0.0011(3) 0.0007(3)
C11 0.0113(3) 0.0118(3) 0.0123(3) -0.0014(3) 0.0011(3) 0.0004(3)
C6 0.0126(4) 0.0113(3) 0.0155(4) 0.0004(3) 0.0001(3) 0.0004(3)
C17 0.0111(4) 0.0137(4) 0.0137(3) -0.0003(3) 0.0005(3) -0.0006(3)
C23 0.0116(4) 0.0128(3) 0.0117(3) 0.0001(3) 0.0007(3) -0.0002(3)
C7 0.0105(3) 0.0117(3) 0.0133(3) -0.0004(3) -0.0005(3) 0.0008(3)
C8 0.0109(4) 0.0126(3) 0.0118(3) -0.0008(3) 0.0006(3) 0.0000(3)
C19 0.0124(4) 0.0126(4) 0.0162(4) 0.0012(3) 0.0008(3) 0.0003(3)
C18 0.0117(4) 0.0113(3) 0.0123(3) 0.0002(3) 0.0010(3) -0.0005(3)
C3 0.0114(4) 0.0160(4) 0.0180(4) -0.0032(3) 0.0006(3) -0.0021(3)
C14 0.0163(4) 0.0188(4) 0.0195(4) -0.0017(3) -0.0016(3) -0.0049(3)
C22 0.0165(4) 0.0178(4) 0.0127(3) -0.0011(3) 0.0014(3) -0.0001(3)
C12 0.0121(4) 0.0127(4) 0.0135(3) -0.0005(3) 0.0001(3) -0.0010(3)
C16 0.0118(4) 0.0188(4) 0.0167(4) 0.0008(3) 0.0012(3) 0.0001(3)
C20 0.0144(4) 0.0163(4) 0.0171(4) 0.0040(3) -0.0012(3) 0.0002(3)
C21 0.0180(4) 0.0214(4) 0.0123(4) 0.0014(3) -0.0003(3) -0.0012(3)
C9 0.0132(4) 0.0132(4) 0.0114(3) 0.0005(3) 0.0015(3) -0.0012(3)
C13 0.0162(4) 0.0150(4) 0.0169(4) -0.0026(3) -0.0003(3) -0.0022(3)
C15 0.0122(4) 0.0230(4) 0.0194(4) 0.0012(3) -0.0012(3) -0.0034(3)
C4 0.0169(4) 0.0221(5) 0.0274(5) 0.0006(4) -0.0047(4) -0.0007(4)
C2 0.0185(5) 0.0152(4) 0.0388(6) -0.0048(4) 0.0019(4) -0.0029(3)
N1 0.0166(4) 0.0370(6) 0.0431(6) -0.0192(5) 0.0000(4) -0.0052(4)
C5 0.0161(5) 0.0367(6) 0.0319(6) -0.0073(5) -0.0061(4) -0.0005(4)
C1 0.0215(5) 0.0220(5) 0.0587(8) -0.0146(5) 0.0031(5) -0.0079(4)

loop_
_atom_type_symbol
_atom_type_description
_atom_type_scat_dispersion_real
_atom_type_scat_dispersion_imag
_atom_type_scat_source
C C 0.0033 0.0016 'International Tables Vol C Tables 4.2.6.8 and 6.1.1.4'
H H 0.0000 0.0000 'International Tables Vol C Tables 4.2.6.8 and 6.1.1.4'
N N 0.0061 0.0033 'International Tables Vol C Tables 4.2.6.8 and 6.1.1.4'
O O 0.0106 0.0060 'International Tables Vol C Tables 4.2.6.8 and 6.1.1.4'

loop_
_geom_angle_atom_site_label_1
_geom_angle_atom_site_label_2
_geom_angle_atom_site_label_3
_geom_angle
C6 N2 C9 112.98(7)
C6 N2 C3 124.06(8)
C9 N2 C3 122.85(8)
C23 C10 C17 108.79(7)
C23 C10 C7 105.54(7)
C17 C10 C7 105.51(7)
C23 C10 H9 113.4(8)
C17 C10 H9 112.5(9)
C7 C10 H9 110.6(9)
C12 C11 C18 108.75(7)
C12 C11 C8 105.85(7)
C18 C11 C8 104.86(7)
C12 C11 H3 113.7(8)
C18 C11 H3 112.5(8)
C8 C11 H3 110.6(8)
O1 C6 N2 124.52(8)
O1 C6 C7 127.03(8)
N2 C6 C7 108.40(7)
C16 C17 C12 120.34(8)
C16 C17 C10 126.47(8)
C12 C17 C10 113.18(7)
C22 C23 C18 120.09(8)
C22 C23 C10 126.24(8)
C18 C23 C10 113.36(7)
C6 C7 C8 105.11(7)
C6 C7 C10 110.28(7)
C8 C7 C10 109.39(7)
C6 C7 H4 108.3(8)
C8 C7 H4 113.9(9)
C10 C7 H4 109.8(9)
C9 C8 C7 105.18(7)
C9 C8 C11 109.19(7)
C7 C8 C11 110.25(7)
C9 C8 H2 109.0(8)
C7 C8 H2 112.4(8)
C11 C8 H2 110.6(8)
C18 C19 C20 119.27(8)
C18 C19 H1 121.1(8)
C20 C19 H1 119.6(8)
C19 C18 C23 120.54(8)
C19 C18 C11 125.71(8)
C23 C18 C11 113.37(7)
C2 C3 C4 119.75(9)
C2 C3 N2 120.64(9)
C4 C3 N2 119.60(9)
C15 C14 C13 120.66(9)
C15 C14 H6 119.6(9)
C13 C14 H6 119.7(8)
C23 C22 C21 119.34(8)
C23 C22 H14 120.6(9)
C21 C22 H14 120.1(9)
C13 C12 C17 120.54(8)
C13 C12 C11 125.83(8)
C17 C12 C11 113.62(7)
C17 C16 C15 119.11(9)
C17 C16 H7 120.1(8)
C15 C16 H7 120.8(8)
C21 C20 C19 120.32(8)
C21 C20 H10 120.9(9)
C19 C20 H10 118.7(9)
C20 C21 C22 120.43(8)
C20 C21 H13 118.8(9)
C22 C21 H13 120.8(9)
O2 C9 N2 124.49(8)
O2 C9 C8 127.24(8)
N2 C9 C8 108.23(7)
C12 C13 C14 118.92(9)
C12 C13 H5 119.9(9)
C14 C13 H5 121.2(9)
C14 C15 C16 120.44(9)
C14 C15 H8 118.6(9)
C16 C15 H8 121.0(9)
C3 C4 C5 117.89(10)
C3 C4 H11 120.7(9)
C5 C4 H11 121.4(9)
C3 C2 C1 117.18(11)
C3 C2 H12 120.6(11)
C1 C2 H12 122.2(11)
C1 N1 C5 116.55(10)
N1 C5 C4 123.85(11)
N1 C5 H15 114.5(11)
C4 C5 H15 121.6(11)
N1 C1 C2 124.74(11)
N1 C1 H16 118.1(11)
C2 C1 H16 117.0(11)

loop_
_geom_bond_atom_site_label_1
_geom_bond_atom_site_label_2
_geom_bond_distance
O1 C6 1.2126(11)
N2 C6 1.3925(12)
N2 C9 1.4035(11)
N2 C3 1.4264(11)
O2 C9 1.2073(11)
C10 C23 1.5148(12)
C10 C17 1.5163(12)
C10 C7 1.5677(12)
C10 H9 0.997(15)
C11 C12 1.5072(12)
C11 C18 1.5144(12)
C11 C8 1.5674(12)
C11 H3 0.971(14)
C6 C7 1.5156(12)
C17 C16 1.3877(12)
C17 C12 1.4018(12)
C23 C22 1.3926(12)
C23 C18 1.4014(12)
C7 C8 1.5397(12)
C7 H4 0.993(15)
C8 C9 1.5128(12)
C8 H2 0.989(14)
C19 C18 1.3891(12)
C19 C20 1.3971(13)
C19 H1 0.968(14)
C3 C2 1.3777(14)
C3 C4 1.3863(14)
C14 C15 1.3907(15)
C14 C13 1.3939(13)
C14 H6 1.008(15)
C22 C21 1.3963(13)
C22 H14 0.981(16)
C12 C13 1.3899(12)
C16 C15 1.3966(13)
C16 H7 0.992(15)
C20 C21 1.3927(14)
C20 H10 0.985(16)
C21 H13 0.990(16)
C13 H5 0.966(15)
C15 H8 0.986(16)
C4 C5 1.3872(15)
C4 H11 0.995(17)
C2 C1 1.3918(16)
C2 H12 0.971(18)
N1 C1 1.3287(18)
N1 C5 1.3347(18)
C5 H15 0.998(18)
C1 H16 0.99(2)
